data_1541798
loop_
_publ_author_name
'Pauling, L.'
'Marsh, R.E.'

_publ_section_title
;
 The Structure of Chlorine Hydrate
;
_journal_name_full 'Proceedings of the National Academy of Sciences, U.S.A.'
_journal_page_first 112
_journal_page_last 118
_journal_volume 38
_journal_year 1952
_chemical_formula_sum O7.66667
_chemical_name_systematic 'Cl2 (H2 O)7.667'
_space_group_IT_number 223
_symmetry_space_group_name_Hall '-P 4n 2 3'
_symmetry_space_group_name_H-M 'P m -3 n'
_cell_angle_alpha 90
_cell_angle_beta 90
_cell_angle_gamma 90
_cell_formula_units_Z 6
_cell_length_a 11.82
_cell_length_b 11.82
_cell_length_c 11.82
_cell_volume 1651.401
_citation_journal_id_ASTM PNASA6
_cod_data_source_file Pauling_PNASA6_1952_1290.cif
_cod_data_source_block O7.66667
_cod_original_cell_volume 1651.4
_cod_database_code 1541798

loop_
_symmetry_equiv_pos_as_xyz
x,y,z
-y+1/2,x+1/2,z+1/2
-x,-y,z
y+1/2,-x+1/2,z+1/2
x,-y,-z
y+1/2,x+1/2,-z+1/2
-x,y,-z
-y+1/2,-x+1/2,-z+1/2
z,x,y
-x+1/2,z+1/2,y+1/2
-z,-x,y
x+1/2,-z+1/2,y+1/2
z,-x,-y
x+1/2,z+1/2,-y+1/2
-z,x,-y
-x+1/2,-z+1/2,-y+1/2
y,z,x
y,-z,-x
z+1/2,y+1/2,-x+1/2
-y,z,-x
-z+1/2,-y+1/2,-x+1/2
-y,-z,x
z+1/2,-y+1/2,x+1/2
-z+1/2,y+1/2,x+1/2
-x,-y,-z
y-1/2,-x-1/2,-z-1/2
x,y,-z
-y-1/2,x-1/2,-z-1/2
-x,y,z
-y-1/2,-x-1/2,z-1/2
x,-y,z
y-1/2,x-1/2,z-1/2
-z,-x,-y
x-1/2,-z-1/2,-y-1/2
z,x,-y
-x-1/2,z-1/2,-y-1/2
-z,x,y
-x-1/2,-z-1/2,y-1/2
z,-x,y
x-1/2,z-1/2,y-1/2
-y,-z,-x
-y,z,x
-z-1/2,-y-1/2,x-1/2
y,-z,x
z-1/2,y-1/2,x-1/2
y,z,-x
-z-1/2,y-1/2,-x-1/2
z-1/2,-y-1/2,-x-1/2

loop_
_atom_site_label
_atom_site_type_symbol
_atom_site_fract_x
_atom_site_fract_y
_atom_site_fract_z
_atom_site_occupancy
_atom_site_U_iso_or_equiv
O1 O-2 0.25 0 0.5 1 0.0
O2 O-2 0.183 0.183 0.183 1 0.0
O3 O-2 0 0.31 0.116 1 0.0
